data_2006644
loop_
_publ_author_name
'Sarkhel, Sanjay'
'Goel, Atul'
'Ram, Vishnu J.'
'Chaudhuri, Siddhartha'
'Maulik, Prakas R.'

_publ_section_title
;
Unusual Substitution of -SCH~3~ by -OH in 9,10-Dihydrophenanthrene
;
_journal_name_full 'Acta Crystallographica Section C'
_journal_page_first 1713
_journal_page_last 1714
_journal_paper_doi 10.1107/S010827019700869X
_journal_volume C53
_journal_year 1997
_chemical_formula_sum 'C23 H19 Cl O4'
_chemical_formula_weight 394.83
_chemical_melting_point 434.1(10)
_chemical_name_common 9,10-dihydrophenanthrene
_space_group_IT_number 2
_symmetry_cell_setting triclinic
_symmetry_space_group_name_Hall '-P 1'
_symmetry_space_group_name_H-M 'P -1'
_cell_angle_alpha 110.332(12)
_cell_angle_beta 104.167(8)
_cell_angle_gamma 97.458(8)
_cell_formula_units_Z 2
_cell_length_a 8.9047(7)
_cell_length_b 9.6102(13)
_cell_length_c 12.9962(15)
_cell_measurement_temperature 293(2)
_cell_volume 982.5(2)
_diffrn_ambient_temperature 293(2)
_exptl_crystal_density_diffrn 1.335
_refine_ls_R_factor_obs .0646
_refine_ls_wR_factor_obs .2228
_cod_depositor_comments
;
The following automatic conversions were performed:
'_symmetry_cell_setting' value 'Triclinic' changed to 'triclinic'
according to '/home/saulius/struct/CIF-dictionaries/cif_core.dic'
dictionary named 'cif_core.dic' version 2.4.1 from 2010-06-29.

Automatic conversion script
Id: cif_fix_enum 1527 2010-12-29 10:47:43Z saulius 

The following automatic conversions were performed:

'_chemical_melting_point' value '160-162 \%C' was changed to
'434.1(10)' - it was converted from degrees Celsius(C) to Kelvins(K),
the average value was taken and precision was estimated.

Automatic conversion script
Id: cif_fix_values 1646 2011-03-28 12:23:43Z adriana 
;
_cod_database_code 2006644

loop_
_symmetry_equiv_pos_as_xyz
'x, y, z'
'-x, -y, -z'

loop_
_atom_site_aniso_label
_atom_site_aniso_U_11
_atom_site_aniso_U_22
_atom_site_aniso_U_33
_atom_site_aniso_U_12
_atom_site_aniso_U_13
_atom_site_aniso_U_23
C4 .0334(11) .0399(12) .0386(14) .0016(9) .0119(10) .0125(10)
C4"A .0381(12) .0352(12) .0412(14) -.0021(9) .0117(10) .0082(10)
O4"A .0474(10) .0455(10) .0694(14) -.0069(8) .0074(8) .0256(9)
O4"B .0406(10) .0446(10) .0674(13) -.0018(7) .0038(8) .0281(9)
C4"B .064(2) .064(2) .096(3) .002(2) -.008(2) .045(2)
C4A .0337(11) .0380(12) .0411(14) .0051(9) .0136(9) .0136(10)
C3 .0353(12) .0367(12) .047(2) .0009(9) .0124(10) .0107(10)
O3" .0515(11) .0443(10) .0495(12) -.0100(8) .0017(9) .0126(8)
C2 .0395(13) .0476(14) .043(2) .0025(11) .0033(10) .0127(11)
C1 .0383(12) .0457(13) .045(2) .0097(10) .0111(10) .0169(11)
C1A .0371(12) .0364(12) .0441(15) .0058(9) .0129(10) .0111(10)
C10 .0480(14) .0394(13) .048(2) .0041(11) .0119(11) .0179(11)
C9 .0415(13) .0465(14) .051(2) -.0012(11) .0130(11) .0164(12)
C9A .0390(12) .0346(12) .048(2) .0045(10) .0129(10) .0142(10)
C8 .0467(14) .0466(14) .046(2) -.0002(11) .0097(11) .0084(12)
C7 .061(2) .059(2) .040(2) -.0002(14) .0086(13) .0114(13)
O7" .103(2) .086(2) .0385(14) -.0242(14) .0041(12) .0115(11)
C7" .085(2) .080(2) .050(2) -.013(2) -.004(2) .008(2)
C6 .068(2) .066(2) .041(2) -.0009(14) .0200(13) .0158(13)
C5 .0504(15) .0490(14) .047(2) -.0016(11) .0183(12) .0144(12)
C5A .0392(12) .0368(12) .0396(15) .0044(9) .0118(10) .0115(10)
C1' .0363(12) .0431(13) .0436(15) .0045(10) .0073(10) .0137(10)
C2' .0513(14) .054(2) .056(2) .0198(12) .0190(12) .0215(13)
C3' .059(2) .0464(14) .065(2) .0175(12) .0145(13) .0237(13)
C4' .0485(15) .060(2) .055(2) .0076(12) .0087(12) .0276(14)
C5' .062(2) .055(2) .046(2) .0083(13) .0157(13) .0185(13)
C6' .055(2) .0460(14) .052(2) .0149(12) .0121(12) .0166(12)
Cl .1033(8) .0783(6) .0721(7) .0128(5) .0204(5) .0464(5)

loop_
_atom_site_label
_atom_site_fract_x
_atom_site_fract_y
_atom_site_fract_z
_atom_site_U_iso_or_equiv
_atom_site_thermal_displace_type
_atom_site_calc_flag
_atom_site_refinement_flags
_atom_site_occupancy
_atom_site_disorder_group
_atom_site_type_symbol
C4 .3016(3) .6605(3) -.0295(2) .0387(6) Uani d . 1 . C
C4"A .2582(3) .7686(2) -.0827(2) .0414(6) Uani d . 1 . C
O4"A .3495(2) .8847(2) -.0669(2) .0571(6) Uani d . 1 . O
O4"B .1046(2) .7347(2) -.1412(2) .0529(5) Uani d . 1 . O
C4"B .0520(4) .8320(4) -.1980(4) .0785(11) Uani d . 1 . C
H4"1 -.0593(9) .7929(19) -.241(2) .118 Uiso calc R 1 . H
H4"2 .112(2) .835(3) -.2500(19) .118 Uiso calc R 1 . H
H4"3 .069(3) .9333(9) -.1414(4) .118 Uiso calc R 1 . H
C4A .2216(3) .5052(3) -.0756(2) .0382(6) Uani d . 1 . C
C3 .4132(3) .7246(3) .0814(2) .0423(6) Uani d . 1 . C
O3" .5063(2) .8683(2) .1290(2) .0550(6) Uani d . 1 . O
H3" .499(4) .9040(17) .0796(8) .083 Uiso calc R 1 . H
C2 .4286(3) .6403(3) .1495(2) .0475(7) Uani d . 1 . C
H2 .5027(3) .6831(3) .2230(2) .057 Uiso calc R 1 . H
C1 .3359(3) .4939(3) .1103(2) .0438(6) Uani d . 1 . C
C1A .2339(3) .4227(3) -.0047(2) .0408(6) Uani d . 1 . C
C10 .1329(3) .2612(3) -.0539(2) .0463(7) Uani d . 1 . C
H10A .1125(3) .2360(3) .0083(2) .056 Uiso calc R 1 . H
H10B .1903(3) .1905(3) -.0911(2) .056 Uiso calc R 1 . H
C9 -.0245(3) .2446(3) -.1409(2) .0487(7) Uani d . 1 . C
H9A -.0855(3) .1395(3) -.1745(2) .058 Uiso calc R 1 . H
H9B -.0864(3) .3088(3) -.1027(2) .058 Uiso calc R 1 . H
C9A .0084(3) .2908(3) -.2341(2) .0415(6) Uani d . 1 . C
C8 -.0762(3) .2077(3) -.3503(2) .0514(7) Uani d . 1 . C
H8 -.1582(3) .1227(3) -.3718(2) .062 Uiso calc R 1 . H
C7 -.0395(4) .2501(3) -.4337(3) .0585(8) Uani d . 1 . C
O7" -.1153(3) .1758(3) -.5496(2) .0876(9) Uani d . 1 . O
C7" -.2319(5) .0382(4) -.5895(3) .0848(12) Uani d . 1 . C
H7"1 -.276(3) -.0003(19) -.6720(4) .127 Uiso calc R 1 . H
H7"2 -.3153(18) .0571(8) -.555(2) .127 Uiso calc R 1 . H
H7"3 -.1838(9) -.0357(12) -.568(2) .127 Uiso calc R 1 . H
C6 .0840(4) .3763(3) -.4010(3) .0610(8) Uani d . 1 . C
H6 .1090(4) .4055(3) -.4571(3) .073 Uiso calc R 1 . H
C5 .1694(3) .4583(3) -.2869(2) .0508(7) Uani d . 1 . C
H5 .2542(3) .5403(3) -.2667(2) .061 Uiso calc R 1 . H
C5A .1309(3) .4203(3) -.2003(2) .0401(6) Uani d . 1 . C
C1' .3474(3) .4168(3) .1932(2) .0435(6) Uani d . 1 . C
C2' .3867(3) .2772(3) .1703(3) .0524(7) Uani d . 1 . C
H2' .4045(3) .2277(3) .1005(3) .063 Uiso calc R 1 . H
C3' .4001(3) .2093(3) .2493(3) .0570(8) Uani d . 1 . C
H3' .4267(3) .1153(3) .2329(3) .068 Uiso calc R 1 . H
C4' .3734(3) .2832(3) .3526(3) .0550(7) Uani d . 1 . C
C5' .3361(3) .4233(3) .3782(3) .0557(7) Uani d . 1 . C
H5' .3202(3) .4732(3) .4486(3) .067 Uiso calc R 1 . H
C6' .3223(3) .4900(3) .2978(2) .0522(7) Uani d . 1 . C
H6' .2962(3) .5842(3) .3145(2) .063 Uiso calc R 1 . H
Cl .38637(13) .19813(11) .45143(8) .0820(4) Uani d . 1 . Cl

loop_
_geom_bond_atom_site_label_1
_geom_bond_atom_site_label_2
_geom_bond_site_symmetry_2
_geom_bond_distance
_geom_bond_publ_flag
C4 C3 . 1.402(3) ?
C4 C4A . 1.409(3) ?
C4 C4"A . 1.477(3) ?
C4"A O4"A . 1.213(3) ?
C4"A O4"B . 1.326(3) ?
O4"B C4"B . 1.437(4) ?
C4"B H4"1 . .96 ?
C4"B H4"2 . .96 ?
C4"B H4"3 . .96 ?
C4A C1A . 1.405(4) ?
C4A C5A . 1.488(3) ?
C3 O3" . 1.354(3) ?
C3 C2 . 1.389(4) ?
O3" H3" . .82 ?
C2 C1 . 1.384(3) ?
C2 H2 . .93 ?
C1 C1A . 1.410(4) ?
C1 C1' . 1.497(4) ?
C1A C10 . 1.514(3) ?
C10 C9 . 1.519(4) ?
C10 H10A . .97 ?
C10 H10B . .97 ?
C9 C9A . 1.505(4) ?
C9 H9A . .97 ?
C9 H9B . .97 ?
C9A C8 . 1.390(4) ?
C9A C5A . 1.402(3) ?
C8 C7 . 1.376(5) ?
C8 H8 . .93 ?
C7 O7" . 1.365(4) ?
C7 C6 . 1.388(4) ?
O7" C7" . 1.414(4) ?
C7" H7"1 . .96 ?
C7" H7"2 . .96 ?
C7" H7"3 . .96 ?
C6 C5 . 1.371(4) ?
C6 H6 . .93 ?
C5 C5A . 1.400(4) ?
C5 H5 . .93 ?
C1' C2' . 1.381(4) ?
C1' C6' . 1.385(4) ?
C2' C3' . 1.385(4) ?
C2' H2' . .93 ?
C3' C4' . 1.378(4) ?
C3' H3' . .93 ?
C4' C5' . 1.376(4) ?
C4' Cl . 1.736(3) ?
C5' C6' . 1.392(4) ?
C5' H5' . .93 ?
C6' H6' . .93 ?

loop_
_cod_related_entry_id
_cod_related_entry_database
_cod_related_entry_code
1 ChemSpider 21137458
